data_7703274
loop_
_publ_author_name
'Urbanovsk\'y, Peter'
'Kotek, Jan'
'C\'isa\<rov\'a, Ivana'
'Hermann, Petr'

_publ_section_title
;
 The solid-state structures and ligand cavity evaluation of
 lanthanide(iii) complexes of a DOTA analogue with a
 (dibenzylamino)methylphosphinate pendant arm.
;
_journal_issue 5
_journal_name_full 'Dalton transactions (Cambridge, England : 2003)'
_journal_page_first 1555
_journal_page_last 1569
_journal_paper_doi 10.1039/c9dt04056k
_journal_volume 49
_journal_year 2020
_chemical_formula_moiety 'C30 H40 Er N5 O8 P, Na, 4.25(H2 O)'
_chemical_formula_sum 'C30 H48.5 Er N5 Na O12.25 P'
_chemical_formula_weight 896.46
_space_group_crystal_system triclinic
_space_group_IT_number 2
_space_group_name_Hall '-P 1'
_space_group_name_H-M_alt 'P -1'
_atom_sites_solution_hydrogens geom
_audit_creation_method SHELXL-2014/7
_audit_update_record
;
2019-10-16 deposited with the CCDC.	2019-12-09 downloaded from the CCDC.
;
_cell_angle_alpha 77.957(3)
_cell_angle_beta 78.577(3)
_cell_angle_gamma 89.761(3)
_cell_formula_units_Z 4
_cell_length_a 10.2212(10)
_cell_length_b 15.3230(13)
_cell_length_c 25.162(2)
_cell_measurement_reflns_used 9886
_cell_measurement_temperature 150(2)
_cell_measurement_theta_max 25.9871
_cell_measurement_theta_min 2.4030
_cell_volume 3774.9(6)
_computing_cell_refinement 'SAINT V8.34A (Bruker AXS Inc., 2013'
_computing_data_collection 'Bruker Instrument Service v2014.11.0.1'
_computing_data_reduction 'SAINT V8.34A (Bruker AXS Inc., 2013'
_computing_structure_refinement 'SHELXL 2017/1 (Sheldrick, 2017)'
_computing_structure_solution 'SHELXT 2014/5 (Sheldrick, 2014)'
_diffrn_ambient_temperature 150(2)
_diffrn_detector_area_resol_mean 8.3333
_diffrn_measured_fraction_theta_full 0.999
_diffrn_measured_fraction_theta_max 0.987
_diffrn_measurement_device_type 'Bruker APEX-II CCD'
_diffrn_measurement_method '\f and \w scans'
_diffrn_radiation_monochromator graphite
_diffrn_radiation_source 'fine-focus sealed tube'
_diffrn_radiation_type MoK\a
_diffrn_radiation_wavelength 0.71073
_diffrn_reflns_av_R_equivalents 0.0348
_diffrn_reflns_av_unetI/netI 0.0481
_diffrn_reflns_Laue_measured_fraction_full 0.999
_diffrn_reflns_Laue_measured_fraction_max 0.987
_diffrn_reflns_limit_h_max 12
_diffrn_reflns_limit_h_min -12
_diffrn_reflns_limit_k_max 14
_diffrn_reflns_limit_k_min -18
_diffrn_reflns_limit_l_max 25
_diffrn_reflns_limit_l_min -31
_diffrn_reflns_number 41419
_diffrn_reflns_point_group_measured_fraction_full 0.999
_diffrn_reflns_point_group_measured_fraction_max 0.987
_diffrn_reflns_theta_full 25.242
_diffrn_reflns_theta_max 26.000
_diffrn_reflns_theta_min 1.360
_exptl_absorpt_coefficient_mu 2.341
_exptl_absorpt_correction_T_max 0.68
_exptl_absorpt_correction_T_min 0.38
_exptl_absorpt_correction_type numerical
_exptl_absorpt_process_details 'SADABS V2014/5 (Bruker AXS Inc.)'
_exptl_crystal_colour colourless
_exptl_crystal_density_diffrn 1.577
_exptl_crystal_description plate
_exptl_crystal_F_000 1822
_exptl_crystal_size_max 0.409
_exptl_crystal_size_mid 0.291
_exptl_crystal_size_min 0.179
_refine_diff_density_max 7.077
_refine_diff_density_min -5.420
_refine_diff_density_rms 0.250
_refine_ls_extinction_method none
_refine_ls_goodness_of_fit_ref 1.092
_refine_ls_hydrogen_treatment constr
_refine_ls_matrix_type full
_refine_ls_number_parameters 942
_refine_ls_number_reflns 14762
_refine_ls_number_restraints 138
_refine_ls_restrained_S_all 1.089
_refine_ls_R_factor_all 0.1010
_refine_ls_R_factor_gt 0.0915
_refine_ls_shift/su_max 0.001
_refine_ls_shift/su_mean 0.000
_refine_ls_structure_factor_coef Fsqd
_refine_ls_weighting_details 'w=1/[\s^2^(Fo^2^)+(0.0001P)^2^+149.0700P] where P=(Fo^2^+2Fc^2^)/3'
_refine_ls_weighting_scheme calc
_refine_ls_wR_factor_gt 0.2019
_refine_ls_wR_factor_ref 0.2082
_reflns_Friedel_coverage 0.000
_reflns_number_gt 13327
_reflns_number_total 14762
_reflns_threshold_expression 'I > 2\s(I)'
_cod_data_source_file c9dt04056k2.cif
_cod_data_source_block er_do3apdbam
_cod_depositor_comments 'Adding full bibliography for 7703270--7703283.cif.'
_cod_original_formula_sum 'C30 H48.50 Er N5 Na O12.25 P'
_cod_database_code 7703274
_shelx_shelxl_version_number 2014/7
_shelx_space_group_comment
;
The symmetry employed for this shelxl refinement is uniquely defined
by the following loop, which should always be used as a source of
symmetry information in preference to the above space-group names.
They are only intended as comments.
;
_shelx_estimated_absorpt_t_min 0.448
_shelx_estimated_absorpt_t_max 0.679

loop_
_space_group_symop_operation_xyz
'x, y, z'
'-x, -y, -z'

loop_
_atom_site_label
_atom_site_type_symbol
_atom_site_fract_x
_atom_site_fract_y
_atom_site_fract_z
_atom_site_U_iso_or_equiv
_atom_site_adp_type
_atom_site_occupancy
_atom_site_site_symmetry_order
_atom_site_calc_flag
_atom_site_refinement_flags_posn
_atom_site_refinement_flags_adp
_atom_site_refinement_flags_occupancy
_atom_site_disorder_assembly
_atom_site_disorder_group
Er1A Er 0.81808(8) 0.55869(5) 0.81244(3) 0.02867(19) Uani 1 1 d . . . . .
O1A O 0.956(2) 0.4062(16) 0.8479(10) 0.037(5) Uiso 0.5 1 d . . P . .
N1A N 0.8896(13) 0.6815(8) 0.7182(5) 0.023(3) Uani 1 1 d . . . . .
C2A C 0.9422(17) 0.7634(9) 0.7317(7) 0.026(3) Uani 1 1 d . . . . .
H2A H 1.0335 0.7529 0.7387 0.031 Uiso 1 1 calc R U . . .
H2B H 0.9483 0.8136 0.6993 0.031 Uiso 1 1 calc R U . . .
C3A C 0.8579(17) 0.7888(10) 0.7807(7) 0.030(4) Uani 1 1 d . . . . .
H3A H 0.7682 0.8034 0.7730 0.037 Uiso 1 1 calc R U . . .
H3B H 0.8980 0.8429 0.7878 0.037 Uiso 1 1 calc R U . . .
N4A N 0.8449(14) 0.7155(10) 0.8307(6) 0.029(3) Uani 1 1 d . . . . .
C5A C 0.7325(18) 0.7334(14) 0.8742(8) 0.038(4) Uani 1 1 d . . . . .
H5A H 0.7342 0.7978 0.8747 0.046 Uiso 1 1 calc R U . . .
H5B H 0.7440 0.6997 0.9110 0.046 Uiso 1 1 calc R U . . .
C6A C 0.600(2) 0.7070(13) 0.8640(8) 0.036(4) Uani 1 1 d . . . . .
H6A H 0.5277 0.7176 0.8943 0.043 Uiso 1 1 calc R U . . .
H6B H 0.5844 0.7443 0.8287 0.043 Uiso 1 1 calc R U . . .
N7A N 0.5952(17) 0.6131(10) 0.8610(6) 0.035(4) Uani 1 1 d . . . . .
C8A C 0.4801(19) 0.5970(12) 0.8341(8) 0.038(4) Uani 1 1 d . . . . .
H8A H 0.4498 0.5334 0.8462 0.046 Uiso 1 1 calc R U . . .
H8B H 0.4045 0.6336 0.8463 0.046 Uiso 1 1 calc R U . . .
C9A C 0.5213(16) 0.6207(10) 0.7716(7) 0.027(3) Uani 1 1 d . . . . .
H9A H 0.4472 0.6041 0.7552 0.032 Uiso 1 1 calc R U . . .
H9B H 0.5384 0.6861 0.7594 0.032 Uiso 1 1 calc R U . . .
N10A N 0.6411(13) 0.5753(9) 0.7513(6) 0.026(3) Uani 1 1 d . U . . .
C11A C 0.6986(17) 0.6214(11) 0.6928(7) 0.026(4) Uani 1 1 d . . . . .
H11A H 0.7551 0.5796 0.6740 0.031 Uiso 1 1 calc R U . . .
H11B H 0.6250 0.6380 0.6727 0.031 Uiso 1 1 calc R U . . .
C12A C 0.7797(18) 0.7024(10) 0.6899(7) 0.027(4) Uani 1 1 d . . . . .
H12A H 0.8150 0.7308 0.6506 0.032 Uiso 1 1 calc R U . . .
H12B H 0.7225 0.7455 0.7071 0.032 Uiso 1 1 calc R U . . .
C20A C 1.0031(15) 0.6440(11) 0.6825(7) 0.021(3) Uani 1 1 d . . . . .
H20A H 1.0487 0.6924 0.6519 0.026 Uiso 1 1 calc R U . . .
H20B H 0.9675 0.5984 0.6658 0.026 Uiso 1 1 calc R U . . .
P1A P 1.1224(4) 0.5938(3) 0.72390(18) 0.0227(8) Uani 1 1 d . . . . .
O11A O 1.0470(12) 0.5684(8) 0.7823(5) 0.029(2) Uani 1 1 d . U . . .
O12A O 1.2417(12) 0.6541(8) 0.7150(6) 0.035(3) Uani 1 1 d . . . . .
C21A C 1.1659(18) 0.4939(10) 0.6974(7) 0.027(4) Uani 1 1 d . . . . .
H21A H 1.2299 0.4602 0.7179 0.032 Uiso 1 1 calc R U . . .
H21B H 1.0847 0.4552 0.7035 0.032 Uiso 1 1 calc R U . . .
N22A N 1.2261(15) 0.5166(10) 0.6375(6) 0.029(3) Uani 1 1 d . . . . .
C30A C 1.3650(18) 0.5380(13) 0.6297(7) 0.033(4) Uani 1 1 d . . . . .
H30A H 1.4152 0.4824 0.6321 0.040 Uiso 1 1 calc R U . . .
H30B H 1.3807 0.5672 0.6596 0.040 Uiso 1 1 calc R U . . .
C31A C 1.4176(19) 0.6015(12) 0.5724(8) 0.036(4) Uiso 1 1 d . . . . .
C32A C 1.544(4) 0.603(2) 0.5556(15) 0.041(6) Uiso 0.522(15) 1 d . . P A 1
H32A H 1.5994 0.5667 0.5770 0.049 Uiso 0.522(15) 1 calc R U P A 1
C33A C 1.601(4) 0.662(3) 0.5019(18) 0.050(7) Uiso 0.522(15) 1 d . . P A 1
H33A H 1.6928 0.6614 0.4852 0.060 Uiso 0.522(15) 1 calc R U P A 1
C35A C 1.395(5) 0.698(3) 0.484(2) 0.059(9) Uiso 0.522(15) 1 d . . P A 1
H35A H 1.3456 0.7126 0.4556 0.071 Uiso 0.522(15) 1 calc R U P A 1
C36A C 1.326(4) 0.647(2) 0.5370(15) 0.038(6) Uiso 0.522(15) 1 d . . P A 1
H36A H 1.2319 0.6424 0.5481 0.046 Uiso 0.522(15) 1 calc R U P A 1
C32B C 1.469(4) 0.571(3) 0.5265(17) 0.041(6) Uiso 0.478(15) 1 d . . P A 2
H32B H 1.4846 0.5101 0.5267 0.049 Uiso 0.478(15) 1 calc R U P A 2
C33B C 1.502(5) 0.651(3) 0.4703(19) 0.050(7) Uiso 0.478(15) 1 d . . P A 2
H33B H 1.5170 0.6363 0.4347 0.060 Uiso 0.478(15) 1 calc R U P A 2
C35B C 1.452(5) 0.758(4) 0.529(2) 0.059(9) Uiso 0.478(15) 1 d . . P A 2
H35B H 1.4488 0.8194 0.5292 0.071 Uiso 0.478(15) 1 calc R U P A 2
C36B C 1.409(4) 0.694(3) 0.5751(17) 0.038(6) Uiso 0.478(15) 1 d . . P A 2
H36B H 1.3732 0.7100 0.6093 0.046 Uiso 0.478(15) 1 calc R U P A 2
C34A C 1.507(3) 0.723(2) 0.4747(13) 0.078(8) Uiso 1 1 d . . . . .
H34A H 1.5363 0.7791 0.4508 0.094 Uiso 0.522(15) 1 calc R U P A 1
H34B H 1.5472 0.7662 0.4427 0.094 Uiso 0.478(15) 1 calc R U P A 2
C40A C 1.197(2) 0.4477(13) 0.6086(8) 0.043(5) Uani 1 1 d . . . . .
H40A H 1.2522 0.4623 0.5706 0.052 Uiso 0.61(2) 1 calc R U P B 3
H40B H 1.2271 0.3904 0.6277 0.052 Uiso 0.61(2) 1 calc R U P B 3
H40C H 1.2522 0.4623 0.5706 0.052 Uiso 0.39(2) 1 calc R U P B 3
H40D H 1.2271 0.3904 0.6277 0.052 Uiso 0.39(2) 1 calc R U P B 3
C41A C 1.0629(19) 0.4336(15) 0.6037(11) 0.032(7) Uani 0.61(2) 1 d G . P B 3
C42A C 0.999(2) 0.5067(12) 0.5788(11) 0.039(9) Uani 0.61(2) 1 d G . P B 3
H42A H 1.0424 0.5642 0.5687 0.047 Uiso 0.61(2) 1 calc R U P B 3
C43A C 0.872(2) 0.4955(15) 0.5686(10) 0.049(9) Uani 0.61(2) 1 d G . P B 3
H43A H 0.8286 0.5454 0.5516 0.059 Uiso 0.61(2) 1 calc R U P B 3
C44A C 0.809(2) 0.4113(18) 0.5833(11) 0.077(14) Uani 0.61(2) 1 d G . P B 3
H44A H 0.7221 0.4037 0.5764 0.092 Uiso 0.61(2) 1 calc R U P B 3
C45A C 0.873(3) 0.3383(15) 0.6082(11) 0.079(11) Uani 0.61(2) 1 d G U P B 3
H45A H 0.8294 0.2807 0.6183 0.094 Uiso 0.61(2) 1 calc R U P B 3
C46A C 1.000(3) 0.3494(14) 0.6184(11) 0.058(8) Uani 0.61(2) 1 d G . P B 3
H46A H 1.0433 0.2995 0.6354 0.069 Uiso 0.61(2) 1 calc R U P B 3
C41B C 1.040(3) 0.463(3) 0.6004(19) 0.032(7) Uani 0.39(2) 1 d G . P B 4
C42B C 1.017(3) 0.538(3) 0.5618(18) 0.039(9) Uani 0.39(2) 1 d G . P B 4
H42B H 1.0874 0.5806 0.5439 0.047 Uiso 0.39(2) 1 calc R U P B 4
C43B C 0.891(4) 0.550(2) 0.5493(15) 0.049(9) Uani 0.39(2) 1 d G . P B 4
H43B H 0.8749 0.6006 0.5229 0.059 Uiso 0.39(2) 1 calc R U P B 4
C44B C 0.788(3) 0.487(3) 0.5754(18) 0.077(14) Uani 0.39(2) 1 d G . P B 4
H44B H 0.7016 0.4952 0.5669 0.092 Uiso 0.39(2) 1 calc R U P B 4
C45B C 0.811(4) 0.413(3) 0.6141(18) 0.079(11) Uani 0.39(2) 1 d G U P B 4
H45B H 0.7408 0.3697 0.6319 0.094 Uiso 0.39(2) 1 calc R U P B 4
C46B C 0.937(4) 0.401(2) 0.6265(16) 0.058(8) Uani 0.39(2) 1 d G . P B 4
H46B H 0.9533 0.3497 0.6530 0.069 Uiso 0.39(2) 1 calc R U P B 4
C50A C 0.971(2) 0.7122(14) 0.8531(9) 0.044(5) Uani 1 1 d . . . . .
H50A H 0.9757 0.7623 0.8721 0.053 Uiso 1 1 calc R U . . .
H50B H 1.0497 0.7175 0.8225 0.053 Uiso 1 1 calc R U . . .
C51A C 0.969(3) 0.621(2) 0.8951(9) 0.068(8) Uani 1 1 d . . . . .
O51A O 0.8913(17) 0.5581(10) 0.8931(5) 0.049(4) Uani 1 1 d . . . . .
O51B O 1.057(3) 0.6190(17) 0.9251(9) 0.117(10) Uani 1 1 d . . . . .
C60A C 0.569(2) 0.5534(15) 0.9173(8) 0.048(5) Uani 1 1 d . . . . .
H60A H 0.4757 0.5581 0.9362 0.057 Uiso 1 1 calc R U . . .
H60B H 0.6289 0.5717 0.9399 0.057 Uiso 1 1 calc R U . . .
C61A C 0.595(2) 0.4552(14) 0.9114(8) 0.041(5) Uani 1 1 d . . . . .
O61A O 0.6854(14) 0.4460(8) 0.8727(6) 0.042(3) Uani 1 1 d . . . . .
O61B O 0.5309(19) 0.3959(11) 0.9476(6) 0.066(5) Uani 1 1 d . . . . .
C70A C 0.6070(16) 0.4816(10) 0.7522(7) 0.026(3) Uani 1 1 d . . . . .
H70A H 0.5631 0.4793 0.7208 0.031 Uiso 1 1 calc R U . . .
H70B H 0.5429 0.4562 0.7870 0.031 Uiso 1 1 calc R U . . .
C71A C 0.7309(18) 0.4253(10) 0.7481(7) 0.027(4) Uani 1 1 d . . . . .
O71A O 0.8362(11) 0.4599(7) 0.7553(4) 0.024(2) Uani 1 1 d . . . . .
O71B O 0.7211(13) 0.3488(8) 0.7413(6) 0.037(3) Uani 1 1 d . . . . .
Er1X Er 0.59982(7) 0.93527(5) 1.19069(3) 0.02295(17) Uani 1 1 d . . . . .
N1X N 0.5879(14) 0.8143(8) 1.2803(5) 0.023(3) Uani 1 1 d . . . . .
C2X C 0.6515(16) 0.7318(10) 1.2667(7) 0.027(3) Uani 1 1 d . . . . .
H2X H 0.6251 0.6813 1.2988 0.032 Uiso 1 1 calc R U . . .
H2Y H 0.7499 0.7405 1.2595 0.032 Uiso 1 1 calc R U . . .
C3X C 0.611(2) 0.7094(11) 1.2168(8) 0.037(4) Uani 1 1 d . . . . .
H3X H 0.5136 0.6971 1.2247 0.044 Uiso 1 1 calc R U . . .
H3Y H 0.6559 0.6547 1.2087 0.044 Uiso 1 1 calc R U . . .
N4X N 0.6487(16) 0.7847(9) 1.1666(6) 0.032(3) Uani 1 1 d . . . . .
C5X C 0.575(2) 0.7710(13) 1.1235(9) 0.044(5) Uani 1 1 d . . . . .
H5X H 0.5760 0.7070 1.1217 0.053 Uiso 1 1 calc R U . . .
H5Y H 0.6219 0.8056 1.0869 0.053 Uiso 1 1 calc R U . . .
C6X C 0.433(2) 0.7989(12) 1.1344(10) 0.044(5) Uani 1 1 d . . . . .
H6X H 0.3831 0.7606 1.1693 0.053 Uiso 1 1 calc R U . . .
H6Y H 0.3896 0.7903 1.1038 0.053 Uiso 1 1 calc R U . . .
N7X N 0.4249(16) 0.8953(9) 1.1392(6) 0.032(3) Uani 1 1 d . . . . .
C8X C 0.2909(19) 0.9126(12) 1.1665(9) 0.042(5) Uani 1 1 d . . . . .
H8X H 0.2250 0.8827 1.1516 0.050 Uiso 1 1 calc R U . . .
H8Y H 0.2773 0.9776 1.1576 0.050 Uiso 1 1 calc R U . . .
C9X C 0.2646(17) 0.8804(11) 1.2295(8) 0.035(4) Uani 1 1 d . . . . .
H9X H 0.1730 0.8948 1.2461 0.041 Uiso 1 1 calc R U . . .
H9Y H 0.2727 0.8148 1.2392 0.041 Uiso 1 1 calc R U . . .
N10X N 0.3639(12) 0.9256(8) 1.2514(5) 0.019(3) Uani 1 1 d . . . . .
C11X C 0.3669(16) 0.8769(11) 1.3093(7) 0.026(3) Uani 1 1 d . . . . .
H11X H 0.2742 0.8609 1.3298 0.031 Uiso 1 1 calc R U . . .
H11Y H 0.4070 0.9170 1.3284 0.031 Uiso 1 1 calc R U . . .
C12X C 0.4471(16) 0.7916(11) 1.3106(8) 0.029(4) Uani 1 1 d . . . . .
H12X H 0.4462 0.7616 1.3495 0.035 Uiso 1 1 calc R U . . .
H12Y H 0.4053 0.7499 1.2930 0.035 Uiso 1 1 calc R U . . .
C20X C 0.6622(17) 0.8506(11) 1.3160(6) 0.026(4) Uani 1 1 d . . . . .
H20X H 0.6780 0.8019 1.3464 0.031 Uiso 1 1 calc R U . . .
H20Y H 0.6081 0.8954 1.3328 0.031 Uiso 1 1 calc R U . . .
P1X P 0.8214(4) 0.9025(3) 1.27656(19) 0.0258(9) Uani 1 1 d . . . . .
O11X O 0.7949(11) 0.9312(7) 1.2165(5) 0.025(2) Uani 1 1 d . U . . .
O12X O 0.9349(11) 0.8422(9) 1.2847(6) 0.040(3) Uani 1 1 d . . . . .
C21X C 0.8336(17) 1.0023(12) 1.3044(8) 0.031(4) Uani 1 1 d . . . . .
H21X H 0.9151 1.0383 1.2838 0.037 Uiso 1 1 calc R U . . .
H21Y H 0.7553 1.0392 1.2997 0.037 Uiso 1 1 calc R U . . .
N22X N 0.8386(15) 0.9771(10) 1.3622(7) 0.032(3) Uani 1 1 d . . . . .
C30X C 0.979(2) 0.9544(15) 1.3727(9) 0.047(5) Uani 1 1 d . . . . .
H30X H 1.0256 0.9250 1.3432 0.057 Uiso 1 1 calc R U . . .
H30Y H 1.0292 1.0106 1.3700 0.057 Uiso 1 1 calc R U . . .
C31X C 0.9789(18) 0.8965(13) 1.4263(8) 0.036(4) Uani 1 1 d . . . . .
C32X C 0.992(4) 0.916(3) 1.4732(18) 0.051(7) Uani 0.509(15) 1 d . . P C 5
H32X H 0.9985 0.9782 1.4732 0.061 Uiso 0.509(15) 1 calc R U P C 5
C33X C 0.998(4) 0.865(3) 1.5177(17) 0.047(7) Uani 0.509(15) 1 d . U P C 5
H33X H 1.0172 0.8879 1.5475 0.056 Uiso 0.509(15) 1 calc R U P C 5
C34X C 0.975(4) 0.764(3) 1.5252(16) 0.037(6) Uani 0.509(15) 1 d . U P C 5
H34X H 0.9617 0.7230 1.5599 0.044 Uiso 0.509(15) 1 calc R U P C 5
C35X C 0.977(4) 0.741(3) 1.4736(18) 0.049(7) Uani 0.509(15) 1 d . U P C 5
H35X H 0.9785 0.6801 1.4717 0.059 Uiso 0.509(15) 1 calc R U P C 5
C36X C 0.977(5) 0.808(3) 1.4237(18) 0.051(7) Uani 0.509(15) 1 d . U P C 5
H36X H 0.9767 0.7905 1.3897 0.062 Uiso 0.509(15) 1 calc R U P C 5
C32Y C 1.093(4) 0.891(3) 1.4523(19) 0.051(7) Uani 0.491(15) 1 d . . P C 6
H32Y H 1.1677 0.9298 1.4333 0.061 Uiso 0.491(15) 1 calc R U P C 6
C33Y C 1.104(5) 0.840(3) 1.4993(18) 0.047(7) Uani 0.491(15) 1 d . U P C 6
H33Y H 1.1870 0.8337 1.5110 0.056 Uiso 0.491(15) 1 calc R U P C 6
C34Y C 1.010(4) 0.802(3) 1.5251(16) 0.037(6) Uani 0.491(15) 1 d . U P C 6
H34Y H 1.0163 0.7782 1.5626 0.044 Uiso 0.491(15) 1 calc R U P C 6
C35Y C 0.868(5) 0.781(3) 1.5105(19) 0.049(7) Uani 0.491(15) 1 d . U P C 6
H35Y H 0.7986 0.7404 1.5323 0.059 Uiso 0.491(15) 1 calc R U P C 6
C36Y C 0.869(5) 0.840(3) 1.4562(19) 0.051(7) Uani 0.491(15) 1 d . U P C 6
H36Y H 0.7922 0.8390 1.4404 0.062 Uiso 0.491(15) 1 calc R U P C 6
C40X C 0.788(2) 1.0471(16) 1.3919(9) 0.046(5) Uani 1 1 d . . . . .
H40X H 0.8066 1.0303 1.4298 0.055 Uiso 1 1 calc R U . D 7
H40Y H 0.8404 1.1029 1.3731 0.055 Uiso 1 1 calc R U . D 7
C41X C 0.6468(17) 1.0668(15) 1.3972(9) 0.026(5) Uani 0.55(2) 1 d G U P E 7
C42X C 0.596(2) 1.1515(14) 1.3853(9) 0.052(9) Uani 0.55(2) 1 d G . P E 7
H42X H 0.6557 1.2020 1.3696 0.063 Uiso 0.55(2) 1 calc R U P E 7
C43X C 0.459(3) 1.1623(17) 1.3963(11) 0.081(16) Uani 0.55(2) 1 d G . P E 7
H43X H 0.4248 1.2202 1.3882 0.097 Uiso 0.55(2) 1 calc R U P E 7
C44X C 0.3726(18) 1.089(2) 1.4193(12) 0.055(9) Uani 0.55(2) 1 d G . P E 7
H44X H 0.2789 1.0959 1.4269 0.066 Uiso 0.55(2) 1 calc R U P E 7
C45X C 0.423(2) 1.0038(18) 1.4312(12) 0.065(12) Uani 0.55(2) 1 d G . P E 7
H45X H 0.3637 0.9534 1.4469 0.078 Uiso 0.55(2) 1 calc R U P E 7
C46X C 0.560(2) 0.9930(13) 1.4202(11) 0.033(6) Uani 0.55(2) 1 d G U P E 7
H46X H 0.5946 0.9351 1.4283 0.040 Uiso 0.55(2) 1 calc R U P E 7
C41Y C 0.629(2) 1.0312(19) 1.4035(11) 0.026(5) Uani 0.45(2) 1 d G U P E 8
C42Y C 0.565(3) 1.1024(19) 1.3766(11) 0.052(9) Uani 0.45(2) 1 d G . P E 8
H42Y H 0.6161 1.1515 1.3521 0.063 Uiso 0.45(2) 1 calc R U P E 8
C43Y C 0.426(3) 1.102(2) 1.3858(13) 0.081(16) Uani 0.45(2) 1 d G . P E 8
H43Y H 0.3826 1.1505 1.3674 0.097 Uiso 0.45(2) 1 calc R U P E 8
C44Y C 0.351(2) 1.030(3) 1.4217(15) 0.055(9) Uani 0.45(2) 1 d G . P E 8
H44Y H 0.2566 1.0296 1.4279 0.066 Uiso 0.45(2) 1 calc R U P E 8
C45Y C 0.415(3) 0.959(2) 1.4485(14) 0.065(12) Uani 0.45(2) 1 d G . P E 8
H45Y H 0.3640 0.9097 1.4731 0.078 Uiso 0.45(2) 1 calc R U P E 8
C46Y C 0.554(3) 0.9594(17) 1.4394(12) 0.033(6) Uani 0.45(2) 1 d G U P E 8
H46Y H 0.5974 0.9107 1.4577 0.040 Uiso 0.45(2) 1 calc R U P E 8
C50X C 0.7908(18) 0.7886(12) 1.1428(7) 0.033(4) Uani 1 1 d . . . . .
H50X H 0.8103 0.7418 1.1209 0.040 Uiso 1 1 calc R U . . .
H50Y H 0.8415 0.7762 1.1731 0.040 Uiso 1 1 calc R U . . .
C51X C 0.837(2) 0.8803(13) 1.1053(9) 0.046(5) Uani 1 1 d . . . . .
O51X O 0.7462(14) 0.9415(7) 1.1098(5) 0.037(3) Uani 1 1 d . . . . .
O52X O 0.940(2) 0.8881(13) 1.0742(9) 0.093(8) Uani 1 1 d . . . . .
C60X C 0.456(3) 0.9555(13) 1.0850(9) 0.050(6) Uani 1 1 d . . . . .
H60X H 0.3788 0.9549 1.0664 0.060 Uiso 1 1 calc R U . . .
H60Y H 0.5338 0.9341 1.0618 0.060 Uiso 1 1 calc R U . . .
C61X C 0.485(3) 1.0495(13) 1.0896(9) 0.053(6) Uani 1 1 d . . . . .
O61X O 0.5271(14) 1.0568(7) 1.1347(5) 0.035(3) Uani 1 1 d . . . . .
O62X O 0.421(3) 1.1041(17) 1.0574(12) 0.034(5) Uani 0.5 1 d . . P F 9
O62Y O 0.497(3) 1.1225(17) 1.0499(12) 0.034(5) Uani 0.5 1 d . . P F 10
C70X C 0.3327(16) 1.0194(11) 1.2526(8) 0.027(4) Uani 1 1 d . . . . .
H70X H 0.2620 1.0213 1.2855 0.033 Uiso 1 1 calc R U . . .
H70Y H 0.2982 1.0466 1.2191 0.033 Uiso 1 1 calc R U . . .
C71X C 0.4536(15) 1.0721(10) 1.2548(6) 0.019(3) Uani 1 1 d . . . . .
O71X O 0.5656(10) 1.0356(7) 1.2465(5) 0.023(2) Uani 1 1 d . . . . .
O72X O 0.4352(13) 1.1482(8) 1.2643(6) 0.034(3) Uani 1 1 d . . . . .
Na1A Na 1.181(2) 0.6994(16) 0.9532(9) 0.071(6) Uani 0.5 1 d . U P G 11
Na2A Na 1.200(4) 0.921(2) 0.9805(13) 0.122(10) Uani 0.5 1 d . U P G 11
Na1B Na 1.154(3) 0.7566(17) 0.9542(11) 0.096(7) Uani 0.5 1 d . U P G 12
Na2B Na 1.048(2) 1.0010(18) 1.0090(11) 0.091(7) Uani 0.5 1 d . U P H 12
O1W O 1.168(2) 0.5492(9) 1.0081(6) 0.085(7) Uani 1 1 d . . . . .
O2W O 1.2563(18) 0.8153(11) 0.8724(6) 0.070(5) Uani 1 1 d . . . . .
O3W O 1.355(3) 0.750(2) 0.9966(14) 0.049(6) Uani 0.5 1 d . U P . .
O4W O 1.159(4) 0.6666(15) 1.0720(12) 0.060(9) Uani 0.5 1 d . . P . .
O5W O 1.155(4) 1.088(2) 1.0491(16) 0.078(13) Uani 0.5 1 d . . P . .
O6W O 0.949(4) 0.736(3) 1.0091(18) 0.085(11) Uani 0.5 1 d . U P . .
O7W O 1.122(3) 0.802(2) 1.0431(14) 0.065(9) Uiso 0.5 1 d . . P . .
O8WA O 1.143(3) 0.432(2) 0.8569(13) 0.052(8) Uiso 0.5 1 d . . P I 13
O8WB O 1.209(2) 0.4582(13) 0.8499(9) 0.023(4) Uani 0.5 1 d . . P J 14
O9W O 0.9641(13) 0.2801(9) 0.7757(6) 0.044(3) Uani 1 1 d . . . . .
O10W O 1.2863(14) 0.7830(9) 0.7675(7) 0.052(4) Uani 1 1 d . . . . .
O11W O 1.254(3) 0.410(3) 0.9612(11) 0.062(10) Uani 0.5 1 d . . P . .

loop_
_atom_site_aniso_label
_atom_site_aniso_U_11
_atom_site_aniso_U_22
_atom_site_aniso_U_33
_atom_site_aniso_U_23
_atom_site_aniso_U_13
_atom_site_aniso_U_12
Er1A 0.0441(4) 0.0230(4) 0.0204(4) -0.0079(3) -0.0068(4) 0.0035(3)
N1A 0.026(7) 0.022(6) 0.026(7) -0.009(5) -0.013(6) 0.004(5)
C2A 0.030(8) 0.014(7) 0.035(9) -0.004(6) -0.012(7) 0.002(6)
C3A 0.035(9) 0.020(8) 0.050(10) -0.022(7) -0.026(8) 0.005(7)
N4A 0.028(7) 0.038(8) 0.033(8) -0.022(6) -0.019(6) 0.014(6)
C5A 0.038(10) 0.054(12) 0.032(9) -0.029(9) -0.008(8) 0.015(9)
C6A 0.042(11) 0.032(10) 0.037(10) -0.018(8) -0.003(8) 0.006(8)
N7A 0.052(10) 0.024(7) 0.033(8) -0.007(6) -0.020(7) 0.009(7)
C8A 0.040(10) 0.032(10) 0.048(11) -0.011(8) -0.017(9) 0.009(8)
C9A 0.031(9) 0.012(7) 0.036(9) -0.003(6) -0.006(7) 0.003(6)
N10A 0.029(5) 0.017(4) 0.030(5) -0.007(4) -0.001(4) 0.000(4)
C11A 0.031(9) 0.024(8) 0.025(8) -0.002(7) -0.017(7) 0.008(7)
C12A 0.039(10) 0.016(8) 0.033(9) -0.009(7) -0.019(8) 0.014(7)
C20A 0.021(8) 0.022(8) 0.026(8) -0.016(6) -0.005(6) 0.004(6)
P1A 0.026(2) 0.0202(19) 0.027(2) -0.0084(16) -0.0133(17) 0.0101(16)
O11A 0.039(4) 0.030(4) 0.021(4) -0.005(3) -0.012(3) 0.008(4)
O12A 0.029(6) 0.032(7) 0.049(8) -0.012(6) -0.016(6) 0.006(5)
C21A 0.035(9) 0.016(7) 0.026(9) -0.001(6) -0.003(7) 0.009(7)
N22A 0.026(8) 0.032(8) 0.026(8) -0.008(6) 0.001(6) 0.004(6)
C30A 0.034(9) 0.051(11) 0.023(8) -0.020(8) -0.012(7) 0.015(8)
C40A 0.068(14) 0.035(11) 0.030(10) -0.011(8) -0.013(10) 0.002(10)
C41A 0.046(15) 0.03(2) 0.026(11) -0.016(14) -0.011(10) 0.006(14)
C42A 0.044(16) 0.05(2) 0.03(2) -0.014(17) -0.011(15) 0.000(15)
C43A 0.041(16) 0.06(2) 0.05(2) -0.040(19) 0.004(15) -0.013(18)
C44A 0.07(2) 0.11(3) 0.05(2) -0.01(2) 0.008(17) -0.06(3)
C45A 0.078(12) 0.078(12) 0.079(12) -0.016(4) -0.016(4) 0.001(4)
C46A 0.06(2) 0.06(2) 0.053(18) 0.004(16) -0.018(17) 0.004(15)
C41B 0.046(15) 0.03(2) 0.026(11) -0.016(14) -0.011(10) 0.006(14)
C42B 0.044(16) 0.05(2) 0.03(2) -0.014(17) -0.011(15) 0.000(15)
C43B 0.041(16) 0.06(2) 0.05(2) -0.040(19) 0.004(15) -0.013(18)
C44B 0.07(2) 0.11(3) 0.05(2) -0.01(2) 0.008(17) -0.06(3)
C45B 0.078(12) 0.078(12) 0.079(12) -0.016(4) -0.016(4) 0.001(4)
C46B 0.06(2) 0.06(2) 0.053(18) 0.004(16) -0.018(17) 0.004(15)
C50A 0.053(12) 0.055(13) 0.043(11) -0.033(10) -0.030(10) 0.037(10)
C51A 0.080(18) 0.11(2) 0.026(11) -0.026(13) -0.032(12) 0.055(17)
O51A 0.077(11) 0.056(9) 0.021(6) -0.013(6) -0.021(7) 0.027(8)
O51B 0.16(2) 0.14(2) 0.081(15) -0.019(14) -0.093(16) 0.065(18)
C60A 0.061(13) 0.058(14) 0.022(9) -0.005(9) -0.006(9) 0.021(11)
C61A 0.045(11) 0.047(12) 0.028(10) -0.003(9) -0.004(9) 0.017(9)
O61A 0.050(8) 0.028(7) 0.041(8) 0.003(6) -0.003(6) 0.011(6)
O61B 0.085(12) 0.058(10) 0.032(8) 0.019(7) 0.015(8) 0.000(9)
C70A 0.026(8) 0.015(7) 0.035(9) 0.000(7) -0.008(7) 0.004(6)
C71A 0.035(9) 0.014(7) 0.034(9) -0.008(7) -0.010(8) 0.003(7)
O71A 0.035(6) 0.015(5) 0.024(6) -0.008(4) -0.009(5) 0.007(4)
O71B 0.034(7) 0.020(6) 0.063(9) -0.020(6) -0.010(6) 0.007(5)
Er1X 0.0301(4) 0.0192(3) 0.0250(4) -0.0100(3) -0.0131(3) 0.0083(3)
N1X 0.043(8) 0.009(5) 0.018(6) -0.005(5) -0.008(6) 0.000(5)
C2X 0.027(8) 0.022(7) 0.030(8) -0.002(6) -0.005(7) 0.004(6)
C3X 0.053(12) 0.017(8) 0.041(10) -0.007(7) -0.012(9) 0.005(7)
N4X 0.054(10) 0.020(7) 0.029(7) -0.007(6) -0.022(7) 0.012(6)
C5X 0.073(15) 0.028(9) 0.044(11) -0.016(8) -0.031(11) 0.023(10)
C6X 0.064(13) 0.024(9) 0.063(14) -0.020(9) -0.046(12) 0.011(9)
N7X 0.048(9) 0.023(7) 0.038(8) -0.018(6) -0.031(7) 0.016(7)
C8X 0.045(11) 0.030(9) 0.066(13) -0.017(9) -0.042(10) 0.014(8)
C9X 0.026(8) 0.024(8) 0.065(13) -0.023(8) -0.020(9) 0.003(7)
N10X 0.014(6) 0.013(6) 0.029(7) -0.004(5) 0.002(5) 0.000(5)
C11X 0.020(7) 0.023(8) 0.032(9) -0.007(7) 0.003(6) 0.001(6)
C12X 0.016(8) 0.030(9) 0.045(11) -0.015(8) -0.005(7) 0.011(7)
C20X 0.033(9) 0.026(8) 0.021(8) -0.002(6) -0.014(7) 0.009(7)
P1X 0.026(2) 0.024(2) 0.031(2) -0.0104(18) -0.0109(18) 0.0061(17)
O11X 0.024(4) 0.020(4) 0.027(4) -0.007(3) 0.008(3) 0.002(3)
O12X 0.020(6) 0.047(8) 0.066(9) -0.032(7) -0.023(6) 0.019(5)
C21X 0.025(9) 0.033(9) 0.042(10) -0.017(8) -0.014(8) -0.002(7)
N22X 0.030(8) 0.033(8) 0.039(9) -0.020(7) -0.009(7) 0.006(6)
C30X 0.045(12) 0.055(13) 0.049(12) -0.011(10) -0.027(10) 0.011(10)
C31X 0.027(8) 0.047(10) 0.043(10) -0.020(8) -0.019(8) 0.011(8)
C32X 0.042(16) 0.059(18) 0.057(19) -0.017(14) -0.019(14) 0.010(14)
C33X 0.046(7) 0.048(7) 0.047(7) -0.011(4) -0.011(4) 0.004(3)
C34X 0.037(7) 0.037(7) 0.037(7) -0.007(4) -0.008(4) 0.000(4)
C35X 0.049(8) 0.050(8) 0.049(8) -0.009(4) -0.010(4) 0.002(4)
C36X 0.052(8) 0.053(8) 0.050(8) -0.010(4) -0.012(4) 0.003(4)
C32Y 0.042(16) 0.059(18) 0.057(19) -0.017(14) -0.019(14) 0.010(14)
C33Y 0.046(7) 0.048(7) 0.047(7) -0.011(4) -0.011(4) 0.004(3)
C34Y 0.037(7) 0.037(7) 0.037(7) -0.007(4) -0.008(4) 0.000(4)
C35Y 0.049(8) 0.050(8) 0.049(8) -0.009(4) -0.010(4) 0.002(4)
C36Y 0.052(8) 0.053(8) 0.050(8) -0.010(4) -0.012(4) 0.003(4)
C40X 0.043(11) 0.061(14) 0.048(13) -0.034(11) -0.024(10) 0.017(10)
C41X 0.027(6) 0.025(6) 0.025(6) -0.006(4) -0.004(3) 0.001(4)
C42X 0.08(2) 0.05(2) 0.027(13) -0.021(14) -0.019(14) 0.04(2)
C43X 0.09(3) 0.12(4) 0.05(2) -0.03(2) -0.036(19) 0.08(3)
C44X 0.048(18) 0.07(3) 0.06(2) -0.03(2) -0.028(16) 0.01(2)
C45X 0.08(2) 0.08(4) 0.04(2) -0.01(2) -0.02(2) 0.00(3)
C46X 0.034(7) 0.034(7) 0.033(7) -0.008(4) -0.006(4) 0.002(3)
C41Y 0.027(6) 0.025(6) 0.025(6) -0.006(4) -0.004(3) 0.001(4)
C42Y 0.08(2) 0.05(2) 0.027(13) -0.021(14) -0.019(14) 0.04(2)
C43Y 0.09(3) 0.12(4) 0.05(2) -0.03(2) -0.036(19) 0.08(3)
C44Y 0.048(18) 0.07(3) 0.06(2) -0.03(2) -0.028(16) 0.01(2)
C45Y 0.08(2) 0.08(4) 0.04(2) -0.01(2) -0.02(2) 0.00(3)
C46Y 0.034(7) 0.034(7) 0.033(7) -0.008(4) -0.006(4) 0.002(3)
C50X 0.043(10) 0.029(9) 0.031(9) -0.016(7) -0.010(8) 0.027(8)
C51X 0.053(12) 0.035(10) 0.046(12) -0.013(9) 0.004(10) 0.019(9)
O51X 0.060(8) 0.023(6) 0.025(6) -0.006(5) -0.001(6) 0.014(6)
O52X 0.091(15) 0.069(12) 0.083(14) 0.005(10) 0.046(12) 0.034(11)
C60X 0.093(17) 0.031(10) 0.042(12) -0.019(9) -0.042(12) 0.018(11)
C61X 0.096(18) 0.032(10) 0.044(12) -0.012(9) -0.037(12) 0.044(11)
O61X 0.069(9) 0.013(5) 0.026(6) -0.006(4) -0.016(6) 0.014(5)
O62X 0.043(14) 0.019(10) 0.034(10) -0.003(8) 0.001(12) -0.003(10)
O62Y 0.043(14) 0.019(10) 0.034(10) -0.003(8) 0.001(12) -0.003(10)
C70X 0.026(8) 0.020(8) 0.041(10) -0.020(7) -0.004(7) 0.008(6)
C71X 0.015(7) 0.017(7) 0.026(8) -0.004(6) -0.006(6) 0.002(6)
O71X 0.016(5) 0.020(5) 0.038(6) -0.015(5) -0.010(5) 0.005(4)
O72X 0.037(8) 0.018(6) 0.055(8) -0.021(6) -0.018(6) 0.011(5)
Na1A 0.069(9) 0.070(9) 0.057(8) 0.013(7) -0.002(7) 0.019(7)
Na2A 0.123(13) 0.111(12) 0.117(12) -0.004(9) -0.013(9) 0.011(9)
Na1B 0.121(11) 0.075(10) 0.097(10) -0.041(8) -0.007(8) -0.008(8)
Na2B 0.091(10) 0.088(10) 0.088(10) -0.003(8) -0.023(8) -0.007(8)
O1W 0.19(2) 0.025(7) 0.052(9) 0.004(6) -0.059(12) 0.000(10)
O2W 0.076(11) 0.074(11) 0.059(9) -0.035(8) 0.011(9) -0.025(9)
O3W 0.056(7) 0.046(7) 0.043(7) -0.008(5) -0.006(5) 0.009(5)
O4W 0.11(3) 0.014(11) 0.061(17) -0.003(11) -0.043(19) 0.011(14)
O5W 0.10(3) 0.051(18) 0.11(3) -0.017(18) -0.09(3) 0.030(19)
O6W 0.088(12) 0.082(12) 0.085(12) -0.023(6) -0.012(5) 0.002(5)
O8WB 0.031(12) 0.010(9) 0.026(11) 0.001(8) -0.009(10) 0.000(9)
O9W 0.049(8) 0.037(7) 0.057(9) -0.020(6) -0.030(7) 0.023(6)
O10W 0.045(8) 0.038(7) 0.078(11) -0.030(7) -0.006(8) 0.004(6)
O11W 0.039(16) 0.13(3) 0.025(13) -0.036(16) -0.006(12) 0.013(18)

loop_
_atom_type_symbol
_atom_type_description
_atom_type_scat_dispersion_real
_atom_type_scat_dispersion_imag
_atom_type_scat_source
C C 0.0033 0.0016 'International Tables Vol C Tables 4.2.6.8 and 6.1.1.4'
H H 0.0000 0.0000 'International Tables Vol C Tables 4.2.6.8 and 6.1.1.4'
N N 0.0061 0.0033 'International Tables Vol C Tables 4.2.6.8 and 6.1.1.4'
O O 0.0106 0.0060 'International Tables Vol C Tables 4.2.6.8 and 6.1.1.4'
P P 0.1023 0.0942 'International Tables Vol C Tables 4.2.6.8 and 6.1.1.4'
Er Er -0.2586 4.9576 'International Tables Vol C Tables 4.2.6.8 and 6.1.1.4'
Na Na 0.0362 0.0249 'International Tables Vol C Tables 4.2.6.8 and 6.1.1.4'

loop_
_geom_angle_atom_site_label_1
_geom_angle_atom_site_label_2
_geom_angle_atom_site_label_3
_geom_angle
_geom_angle_site_symmetry_1
_geom_angle_site_symmetry_3
O71A Er1A O61A 82.6(4) . .
O71A Er1A O51A 132.7(4) . .
O61A Er1A O51A 78.9(6) . .
O71A Er1A O11A 81.4(4) . .
O61A Er1A O11A 129.7(4) . .
O51A Er1A O11A 78.0(5) . .
O71A Er1A N4A 152.3(4) . .
O61A Er1A N4A 124.1(5) . .
O51A Er1A N4A 66.8(5) . .
O11A Er1A N4A 85.4(4) . .
O71A Er1A N10A 66.2(4) . .
O61A Er1A N10A 88.0(5) . .
O51A Er1A N10A 154.1(5) . .
O11A Er1A N10A 126.7(4) . .
N4A Er1A N10A 104.1(4) . .
O71A Er1A N7A 124.9(4) . .
O61A Er1A N7A 66.9(5) . .
O51A Er1A N7A 86.3(5) . .
O11A Er1A N7A 152.9(5) . .
N4A Er1A N7A 68.1(5) . .
N10A Er1A N7A 67.9(4) . .
O71A Er1A N1A 84.5(4) . .
O61A Er1A N1A 154.9(5) . .
O51A Er1A N1A 125.1(5) . .
O11A Er1A N1A 68.8(4) . .
N4A Er1A N1A 68.0(4) . .
N10A Er1A N1A 67.1(4) . .
N7A Er1A N1A 104.2(4) . .
O71A Er1A O1A 66.4(5) . .
O61A Er1A O1A 66.1(6) . .
O51A Er1A O1A 66.2(6) . .
O11A Er1A O1A 63.8(6) . .
N4A Er1A O1A 127.8(6) . .
N10A Er1A O1A 128.1(6) . .
N7A Er1A O1A 128.9(6) . .
N1A Er1A O1A 126.9(6) . .
C12A N1A C2A 110.7(12) . .
C12A N1A C20A 111.0(12) . .
C2A N1A C20A 107.8(12) . .
C12A N1A Er1A 112.0(10) . .
C2A N1A Er1A 108.4(9) . .
C20A N1A Er1A 106.8(9) . .
C3A C2A N1A 113.0(14) . .
C2A C3A N4A 111.3(12) . .
C3A N4A C5A 109.2(13) . .
C3A N4A C50A 109.7(15) . .
C5A N4A C50A 108.4(13) . .
C3A N4A Er1A 114.5(9) . .
C5A N4A Er1A 110.9(11) . .
C50A N4A Er1A 104.0(10) . .
N4A C5A C6A 111.6(14) . .
N7A C6A C5A 110.8(16) . .
C6A N7A C60A 111.7(15) . .
C6A N7A C8A 108.5(14) . .
C60A N7A C8A 106.8(16) . .
C6A N7A Er1A 114.0(12) . .
C60A N7A Er1A 103.3(11) . .
C8A N7A Er1A 112.4(11) . .
C9A C8A N7A 110.9(16) . .
N10A C9A C8A 112.1(13) . .
C9A N10A C70A 110.2(12) . .
C9A N10A C11A 108.7(12) . .
C70A N10A C11A 108.7(13) . .
C9A N10A Er1A 115.1(10) . .
C70A N10A Er1A 102.2(9) . .
C11A N10A Er1A 111.6(9) . .
C12A C11A N10A 112.2(13) . .
N1A C12A C11A 111.3(12) . .
N1A C20A P1A 110.3(10) . .
O12A P1A O11A 115.2(7) . .
O12A P1A C21A 111.1(8) . .
O11A P1A C21A 109.6(7) . .
O12A P1A C20A 111.2(7) . .
O11A P1A C20A 106.4(7) . .
C21A P1A C20A 102.6(7) . .
P1A O11A Er1A 127.2(6) . .
N22A C21A P1A 111.0(11) . .
C30A N22A C40A 113.6(15) . .
C30A N22A C21A 110.1(14) . .
C40A N22A C21A 112.3(15) . .
N22A C30A C31A 111.4(14) . .
C32B C31A C36B 125(3) . .
C32A C31A C36A 123(3) . .
C32A C31A C30A 114(2) . .
C32B C31A C30A 123(2) . .
C36B C31A C30A 113(2) . .
C36A C31A C30A 122(2) . .
C31A C32A C33A 117(3) . .
C32A C33A C34A 117(3) . .
C34A C35A C36A 124(5) . .
C35A C36A C31A 114(3) . .
C31A C32B C33B 113(3) . .
C34A C33B C32B 119(4) . .
C36B C35B C34A 116(4) . .
C35B C36B C31A 120(4) . .
C35A C34A C33A 116(4) . .
C33B C34A C35B 125(4) . .
C41A C40A N22A 118.7(19) . .
N22A C40A C41B 105(2) . .
C42A C41A C46A 120.0 . .
C42A C41A C40A 117.4(17) . .
C46A C41A C40A 122.4(17) . .
C43A C42A C41A 120.0 . .
C44A C43A C42A 120.0 . .
C43A C44A C45A 120.0 . .
C46A C45A C44A 120.0 . .
C45A C46A C41A 120.0 . .
C42B C41B C46B 120.0 . .
C42B C41B C40A 117(3) . .
C46B C41B C40A 122(3) . .
C43B C42B C41B 120.0 . .
C44B C43B C42B 120.0 . .
C43B C44B C45B 120.0 . .
C46B C45B C44B 120.0 . .
C45B C46B C41B 120.0 . .
N4A C50A C51A 108(2) . .
O51A C51A O51B 128(3) . .
O51A C51A C50A 118.4(18) . .
O51B C51A C50A 113(3) . .
C51A O51A Er1A 119.4(14) . .
C51A O51B Na1A 143(2) . .
C51A O51B Na1B 126(2) . .
N7A C60A C61A 109.1(15) . .
O61B C61A O61A 127(2) . .
O61B C61A C60A 117.1(18) . .
O61A C61A C60A 115.5(18) . .
C61A O61A Er1A 125.7(13) . .
N10A C70A C71A 111.6(13) . .
O71B C71A O71A 124.1(16) . .
O71B C71A C70A 119.2(16) . .
O71A C71A C70A 116.6(13) . .
C71A O71A Er1A 118.9(10) . .
O11X Er1X O51X 77.4(5) . .
O11X Er1X O71X 80.5(4) . .
O51X Er1X O71X 129.9(4) . .
O11X Er1X O61X 124.4(5) . .
O51X Er1X O61X 78.8(4) . .
O71X Er1X O61X 77.6(4) . .
O11X Er1X N4X 87.5(4) . .
O51X Er1X N4X 65.9(5) . .
O71X Er1X N4X 156.2(4) . .
O61X Er1X N4X 125.8(4) . .
O11X Er1X N7X 156.6(4) . .
O51X Er1X N7X 85.3(5) . .
O71X Er1X N7X 122.9(4) . .
O61X Er1X N7X 66.2(5) . .
N4X Er1X N7X 70.9(4) . .
O11X Er1X N10X 128.6(4) . .
O51X Er1X N10X 153.8(5) . .
O71X Er1X N10X 65.6(4) . .
O61X Er1X N10X 85.9(4) . .
N4X Er1X N10X 108.3(5) . .
N7X Er1X N10X 69.0(5) . .
O11X Er1X N1X 70.4(4) . .
O51X Er1X N1X 125.7(4) . .
O71X Er1X N1X 86.6(4) . .
O61X Er1X N1X 155.2(5) . .
N4X Er1X N1X 70.0(4) . .
N7X Er1X N1X 108.7(5) . .
N10X Er1X N1X 70.1(4) . .
C20X N1X C2X 109.5(12) . .
C20X N1X C12X 109.3(13) . .
C2X N1X C12X 109.1(12) . .
C20X N1X Er1X 107.2(9) . .
C2X N1X Er1X 110.0(9) . .
C12X N1X Er1X 111.7(9) . .
N1X C2X C3X 111.6(13) . .
C2X C3X N4X 111.4(14) . .
C50X N4X C5X 107.9(15) . .
C50X N4X C3X 111.9(13) . .
C5X N4X C3X 109.1(15) . .
C50X N4X Er1X 105.6(10) . .
C5X N4X Er1X 110.3(10) . .
C3X N4X Er1X 111.8(10) . .
N4X C5X C6X 112.9(16) . .
C5X C6X N7X 111.4(16) . .
C60X N7X C8X 108.1(15) . .
C60X N7X C6X 111.6(15) . .
C8X N7X C6X 110.0(16) . .
C60X N7X Er1X 105.0(12) . .
C8X N7X Er1X 111.2(10) . .
C6X N7X Er1X 110.8(9) . .
N7X C8X C9X 113.3(13) . .
N10X C9X C8X 108.4(15) . .
C70X N10X C9X 112.4(12) . .
C70X N10X C11X 108.3(13) . .
C9X N10X C11X 109.3(13) . .
C70X N10X Er1X 104.2(9) . .
C9X N10X Er1X 112.7(10) . .
C11X N10X Er1X 109.8(8) . .
N10X C11X C12X 112.4(13) . .
N1X C12X C11X 110.1(14) . .
N1X C20X P1X 111.2(11) . .
O12X P1X O11X 117.4(7) . .
O12X P1X C20X 111.8(8) . .
O11X P1X C20X 102.9(7) . .
O12X P1X C21X 111.9(8) . .
O11X P1X C21X 108.7(7) . .
C20X P1X C21X 102.8(8) . .
P1X O11X Er1X 127.4(6) . .
N22X C21X P1X 109.8(12) . .
C21X N22X C40X 111.5(15) . .
C21X N22X C30X 113.5(15) . .
C40X N22X C30X 108.7(15) . .
C31X C30X N22X 113.9(18) . .
C32X C31X C36X 118(3) . .
C36Y C31X C32Y 115(3) . .
C32X C31X C30X 130(3) . .
C36X C31X C30X 112(2) . .
C36Y C31X C30X 123(2) . .
C32Y C31X C30X 122(3) . .
C33X C32X C31X 128(4) . .
C32X C33X C34X 121(4) . .
C35X C34X C33X 111(4) . .
C34X C35X C36X 122(4) . .
C31X C36X C35X 119(4) . .
C33Y C32Y C31X 127(4) . .
C34Y C33Y C32Y 117(5) . .
C33Y C34Y C35Y 132(4) . .
C36Y C35Y C34Y 105(4) . .
C31X C36Y C35Y 123(4) . .
C41X C40X N22X 118.3(17) . .
N22X C40X C41Y 103.5(18) . .
C42X C41X C46X 120.0 . .
C42X C41X C40X 125.5(18) . .
C46X C41X C40X 114.3(18) . .
C43X C42X C41X 120.0 . .
C42X C43X C44X 120.0 . .
C45X C44X C43X 120.0 . .
C44X C45X C46X 120.00(5) . .
C45X C46X C41X 120.0 . .
C42Y C41Y C46Y 120.0 . .
C42Y C41Y C40X 113.0(19) . .
C46Y C41Y C40X 126.8(19) . .
C43Y C42Y C41Y 120.0 . .
C44Y C43Y C42Y 120.0 . .
C43Y C44Y C45Y 120.0 . .
C44Y C45Y C46Y 120.0 . .
C45Y C46Y C41Y 120.0 . .
N4X C50X C51X 111.7(13) . .
O52X C51X O51X 127(2) . .
O52X C51X C50X 119.4(17) . .
O51X C51X C50X 113.3(17) . .
O52X C51X Na2B 44.6(14) . 2_777
O51X C51X Na2B 85.5(12) . 2_777
C50X C51X Na2B 151.2(14) . 2_777
C51X O51X Er1X 120.4(12) . .
C51X O51X Na2A 110.2(14) . 2_777
Er1X O51X Na2A 128.3(8) . 2_777
C51X O52X Na2B 133.9(17) . .
C51X O52X Na2B 115.2(18) . 2_777
Na2B O52X Na2B 28.7(11) . 2_777
N7X C60X C61X 111.6(15) . .
O62X C61X O61X 132(2) . .
O61X C61X O62Y 116(2) . .
O62X C61X C60X 108(2) . .
O61X C61X C60X 115.3(15) . .
O62Y C61X C60X 127(2) . .
C61X O61X Er1X 121.5(10) . .
N10X C70X C71X 111.2(12) . .
O72X C71X O71X 126.0(14) . .
O72X C71X C70X 116.7(13) . .
O71X C71X C70X 117.3(13) . .
C71X O71X Er1X 120.1(9) . .
O51B Na1A O2W 102.4(11) . .
O51B Na1A O1W 70.3(10) . .
O2W Na1A O1W 155.0(12) . .
O51B Na1A O3W 162.5(14) . .
O2W Na1A O3W 89.2(12) . .
O1W Na1A O3W 93.6(11) . .
O51B Na1A O6W 81.0(14) . .
O2W Na1A O6W 110.9(13) . .
O1W Na1A O6W 91.9(13) . .
O3W Na1A O6W 107.2(14) . .
O51B Na1A O4W 115.8(12) . .
O2W Na1A O4W 139.5(13) . .
O1W Na1A O4W 59.0(7) . .
O3W Na1A O4W 57.4(11) . .
O6W Na1A O4W 65.1(12) . .
O51B Na1A O7W 130.9(14) . .
O2W Na1A O7W 102.2(10) . .
O1W Na1A O7W 100.1(9) . .
O3W Na1A O7W 56.9(11) . .
O6W Na1A O7W 50.6(12) . .
O4W Na1A O7W 42.1(8) . .
O51B Na1A Na2A 140.5(12) . .
O2W Na1A Na2A 65.2(8) . .
O1W Na1A Na2A 135.4(11) . .
O3W Na1A Na2A 56.4(11) . .
O6W Na1A Na2A 70.5(12) . .
O4W Na1A Na2A 76.5(9) . .
O7W Na1A Na2A 37.1(9) . .
O7W Na2A O51X 167(2) . 2_777
O7W Na2A Na1A 55.5(12) . .
O51X Na2A Na1A 116.5(11) 2_777 .
O2W Na1B O6W 142.4(19) . .
O2W Na1B O7W 133.9(15) . .
O6W Na1B O7W 61.9(15) . .
O2W Na1B O3W 95.3(14) . .
O6W Na1B O3W 119.8(16) . .
O7W Na1B O3W 64.7(13) . .
O2W Na1B O51B 94.3(11) . .
O6W Na1B O51B 78.1(15) . .
O7W Na1B O51B 131.7(15) . .
O3W Na1B O51B 123.3(15) . .
O2W Na1B O4W 150.2(16) . .
O6W Na1B O4W 67.2(14) . .
O7W Na1B O4W 44.0(10) . .
O3W Na1B O4W 55.5(12) . .
O51B Na1B O4W 97.2(11) . .
Na2B Na2B O5W 141(3) 2_777 .
Na2B Na2B O52X 83(3) 2_777 .
O5W Na2B O52X 109.1(16) . .
Na2B Na2B O52X 68(2) 2_777 2_777
O5W Na2B O52X 93.9(14) . 2_777
O52X Na2B O52X 151.3(11) . 2_777
Na2B Na2B C51X 84(3) 2_777 2_777
O5W Na2B C51X 89.8(14) . 2_777
O52X Na2B C51X 161.0(14) . 2_777
O52X Na2B C51X 20.2(6) 2_777 2_777
Na2A O7W Na1A 87.4(14) . .

loop_
_geom_bond_atom_site_label_1
_geom_bond_atom_site_label_2
_geom_bond_distance
_geom_bond_site_symmetry_2
Er1A O71A 2.278(10) .
Er1A O61A 2.287(13) .
Er1A O51A 2.295(13) .
Er1A O11A 2.308(12) .
Er1A N4A 2.565(14) .
Er1A N10A 2.576(14) .
Er1A N7A 2.585(16) .
Er1A N1A 2.676(13) .
Er1A O1A 2.80(2) .
N1A C12A 1.445(19) .
N1A C2A 1.496(19) .
N1A C20A 1.510(19) .
C2A C3A 1.48(2) .
C3A N4A 1.49(2) .
N4A C5A 1.49(2) .
N4A C50A 1.50(2) .
C5A C6A 1.50(3) .
C6A N7A 1.46(2) .
N7A C60A 1.49(2) .
N7A C8A 1.51(2) .
C8A C9A 1.51(2) .
C9A N10A 1.46(2) .
N10A C70A 1.47(2) .
N10A C11A 1.50(2) .
C11A C12A 1.48(2) .
C20A P1A 1.824(16) .
P1A O12A 1.485(13) .
P1A O11A 1.489(12) .
P1A C21A 1.814(16) .
C21A N22A 1.48(2) .
N22A C30A 1.42(2) .
N22A C40A 1.46(2) .
C30A C31A 1.56(3) .
C31A C32A 1.28(4) .
C31A C32B 1.34(4) .
C31A C36B 1.43(4) .
C31A C36A 1.49(4) .
C32A C33A 1.47(6) .
C33A C34A 1.51(5) .
C35A C34A 1.17(5) .
C35A C36A 1.43(6) .
C32B C33B 1.64(6) .
C33B C34A 1.14(5) .
C35B C36B 1.35(6) .
C35B C34A 1.56(6) .
C40A C41A 1.42(3) .
C40A C41B 1.66(4) .
C41A C42A 1.3900 .
C41A C46A 1.3900 .
C42A C43A 1.3900 .
C43A C44A 1.3900 .
C44A C45A 1.3900 .
C45A C46A 1.3900 .
C41B C42B 1.3900 .
C41B C46B 1.3900 .
C42B C43B 1.3900 .
C43B C44B 1.3900 .
C44B C45B 1.3900 .
C45B C46B 1.3900 .
C50A C51A 1.56(3) .
C51A O51A 1.27(3) .
C51A O51B 1.28(3) .
O51B Na1A 2.09(4) .
O51B Na1B 2.63(4) .
C60A C61A 1.56(3) .
C61A O61B 1.23(2) .
C61A O61A 1.23(2) .
C70A C71A 1.53(2) .
C71A O71B 1.225(19) .
C71A O71A 1.26(2) .
Er1X O11X 2.213(11) .
Er1X O51X 2.259(12) .
Er1X O71X 2.270(10) .
Er1X O61X 2.306(11) .
Er1X N4X 2.528(13) .
Er1X N7X 2.552(13) .
Er1X N10X 2.573(12) .
Er1X N1X 2.586(12) .
N1X C20X 1.474(19) .
N1X C2X 1.492(19) .
N1X C12X 1.49(2) .
C2X C3X 1.50(2) .
C3X N4X 1.51(2) .
N4X C50X 1.45(2) .
N4X C5X 1.49(2) .
C5X C6X 1.51(3) .
C6X N7X 1.51(2) .
N7X C60X 1.45(3) .
N7X C8X 1.46(3) .
C8X C9X 1.53(3) .
C9X N10X 1.483(19) .
N10X C70X 1.476(18) .
N10X C11X 1.50(2) .
C11X C12X 1.54(2) .
C20X P1X 1.819(18) .
P1X O12X 1.499(11) .
P1X O11X 1.561(12) .
P1X C21X 1.823(17) .
C21X N22X 1.44(2) .
N22X C40X 1.47(2) .
N22X C30X 1.53(2) .
C30X C31X 1.45(3) .
C31X C32X 1.31(5) .
C31X C36X 1.38(5) .
C31X C36Y 1.41(5) .
C31X C32Y 1.44(4) .
C32X C33X 1.24(6) .
C33X C34X 1.52(6) .
C34X C35X 1.41(6) .
C35X C36X 1.44(6) .
C32Y C33Y 1.30(6) .
C33Y C34Y 1.13(6) .
C34Y C35Y 1.62(6) .
C35Y C36Y 1.47(6) .
C40X C41X 1.46(3) .
C40X C41Y 1.61(3) .
C41X C42X 1.3900 .
C41X C46X 1.3900 .
C42X C43X 1.3900 .
C43X C44X 1.3900 .
C44X C45X 1.3900 .
C45X C46X 1.3900 .
C41Y C42Y 1.3900 .
C41Y C46Y 1.3900 .
C42Y C43Y 1.3900 .
C43Y C44Y 1.3900 .
C44Y C45Y 1.3900 .
C45Y C46Y 1.3900 .
C50X C51X 1.54(3) .
C51X O52X 1.18(3) .
C51X O51X 1.32(2) .
C51X Na2B 3.08(3) 2_777
O51X Na2A 2.73(3) 2_777
O52X Na2B 2.24(3) .
O52X Na2B 2.39(3) 2_777
C60X C61X 1.51(3) .
C61X O62X 1.31(3) .
C61X O61X 1.31(2) .
C61X O62Y 1.32(3) .
C70X C71X 1.50(2) .
C71X O72X 1.244(18) .
C71X O71X 1.271(18) .
Na1A O2W 2.40(3) .
Na1A O1W 2.41(2) .
Na1A O3W 2.47(4) .
Na1A O6W 2.63(5) .
Na1A O4W 2.89(3) .
Na1A O7W 2.98(4) .
Na1A Na2A 3.61(4) .
Na2A O7W 2.18(5) .
Na2A O51X 2.73(3) 2_777
Na1B O2W 2.13(3) .
Na1B O6W 2.25(5) .
Na1B O7W 2.44(4) .
Na1B O3W 2.49(4) .
Na1B O4W 3.01(4) .
Na2B Na2B 1.15(4) 2_777
Na2B O5W 2.24(4) .
Na2B O52X 2.39(3) 2_777
Na2B C51X 3.08(3) 2_777
